data_4510415
loop_
_publ_author_name
'Adalder, Tapas Kumar'
'Dastidar, Parthasarathi'

_publ_section_title
;
 Crystal Engineering Approach toward Selective Formation of an Asymmetric
 Supramolecular Synthon in Primary Ammonium Monocarboxylate (PAM) Salts
 and Their Gelation Studies
;
_journal_issue 5
_journal_name_full 'Crystal Growth &amp; Design'
_journal_page_first 2254
_journal_paper_doi 10.1021/cg401863s
_journal_volume 14
_journal_year 2014
_chemical_absolute_configuration R
_chemical_formula_moiety 'C8 H6 Cl O2, C8 H12 N'
_chemical_formula_sum 'C16 H18 Cl N O2'
_chemical_formula_weight 291.76
_chemical_name_systematic
; 
 ? 
;
_space_group_IT_number 4
_symmetry_cell_setting monoclinic
_symmetry_space_group_name_Hall 'P 2yb'
_symmetry_space_group_name_H-M 'P 1 21 1'
_atom_sites_solution_hydrogens geom
_atom_sites_solution_primary direct
_atom_sites_solution_secondary difmap
_audit_creation_method SHELXL-97
_cell_angle_alpha 90.00
_cell_angle_beta 102.4640(10)
_cell_angle_gamma 90.00
_cell_formula_units_Z 2
_cell_length_a 9.1044(4)
_cell_length_b 6.1014(3)
_cell_length_c 14.0785(6)
_cell_measurement_temperature 296(2)
_cell_volume 763.62(6)
_computing_cell_refinement 'BRUKER APEX II'
_computing_data_collection 'BRUKER APEX II'
_computing_data_reduction 'BRUKER APEX II'
_computing_molecular_graphics 'MERCURY 3.1, PLATON'
_computing_publication_material 'MERCURY 3.1, PLATON'
_computing_structure_refinement 'SHELXL-97 (Sheldrick, 1997)'
_computing_structure_solution 'SHELXS-97 (Sheldrick, 1990)'
_diffrn_ambient_temperature 296(2)
_diffrn_measured_fraction_theta_full 0.994
_diffrn_measured_fraction_theta_max 0.994
_diffrn_measurement_device_type 'BRUKER CCD AREA DETECTOR'
_diffrn_measurement_method 'PHI-OMEGA SCAN'
_diffrn_radiation_monochromator graphite
_diffrn_radiation_source 'fine-focus sealed tube'
_diffrn_radiation_type MoK\a
_diffrn_radiation_wavelength 0.71073
_diffrn_reflns_av_R_equivalents 0.0204
_diffrn_reflns_av_sigmaI/netI 0.0183
_diffrn_reflns_limit_h_max 10
_diffrn_reflns_limit_h_min -11
_diffrn_reflns_limit_k_max 7
_diffrn_reflns_limit_k_min -7
_diffrn_reflns_limit_l_max 17
_diffrn_reflns_limit_l_min -17
_diffrn_reflns_number 9839
_diffrn_reflns_theta_full 25.98
_diffrn_reflns_theta_max 25.98
_diffrn_reflns_theta_min 1.48
_exptl_absorpt_coefficient_mu 0.251
_exptl_absorpt_correction_T_max 0.9610
_exptl_absorpt_correction_T_min 0.8848
_exptl_absorpt_correction_type multi-scan
_exptl_absorpt_process_details SADABS
_exptl_crystal_colour COLOURLESS
_exptl_crystal_density_diffrn 1.269
_exptl_crystal_density_method 'not measured'
_exptl_crystal_description BLOCK
_exptl_crystal_F_000 308
_exptl_crystal_size_max 0.50
_exptl_crystal_size_mid 0.30
_exptl_crystal_size_min 0.16
_refine_diff_density_max 0.236
_refine_diff_density_min -0.203
_refine_diff_density_rms 0.051
_refine_ls_abs_structure_details 'Flack H D (1983), Acta Cryst. A39, 876-881'
_refine_ls_abs_structure_Flack -0.04(8)
_refine_ls_extinction_method none
_refine_ls_goodness_of_fit_ref 1.115
_refine_ls_hydrogen_treatment constr
_refine_ls_matrix_type full
_refine_ls_number_parameters 183
_refine_ls_number_reflns 2757
_refine_ls_number_restraints 1
_refine_ls_restrained_S_all 1.115
_refine_ls_R_factor_all 0.0381
_refine_ls_R_factor_gt 0.0344
_refine_ls_shift/su_max 0.000
_refine_ls_shift/su_mean 0.000
_refine_ls_structure_factor_coef Fsqd
_refine_ls_weighting_details 'calc w=1/[\s^2^(Fo^2^)+(0.0649P)^2^+0.0873P] where P=(Fo^2^+2Fc^2^)/3'
_refine_ls_weighting_scheme calc
_refine_ls_wR_factor_gt 0.0973
_refine_ls_wR_factor_ref 0.1092
_reflns_number_gt 2591
_reflns_number_total 2757
_reflns_threshold_expression >2sigma(I)
_cod_duplicate_entry 4510414
_cod_data_source_file cg401863s_si_002.cif
_cod_data_source_block (R)-PEA.2CPA
_cod_depositor_comments
;
The following automatic conversions were performed:

'_symmetry_cell_setting' value 'MONOCLINIC' changed to 'monoclinic'
according to
/usr/data/users/saulius/crontab/automatic-downloads/rss-feeds/ACS/lib/dictionaries/cif_core.dic
dictionary named 'cif_core.dic' version 2.4.2 from
2011-04-26.

'_exptl_absorpt_correction_type' value 'MULTI-SCAN'
changed to 'multi-scan' according to
/usr/data/users/saulius/crontab/automatic-downloads/rss-feeds/ACS/lib/dictionaries/cif_core.dic
dictionary named 'cif_core.dic' version 2.4.2 from 2011-04-26.

Automatic conversion script
Id: cif_fix_values 2281 2013-09-26 08:29:07Z andrius 

 Adding full bibliography for 4510410--4510441.cif.
;
_cod_original_sg_symbol_H-M 'P 21'
_cod_database_code 4510415

loop_
_symmetry_equiv_pos_as_xyz
'x, y, z'
'-x, y+1/2, -z'

loop_
_atom_site_label
_atom_site_type_symbol
_atom_site_fract_x
_atom_site_fract_y
_atom_site_fract_z
_atom_site_U_iso_or_equiv
_atom_site_adp_type
_atom_site_occupancy
_atom_site_symmetry_multiplicity
_atom_site_calc_flag
_atom_site_refinement_flags
O1 O 0.6396(3) 0.2260(3) 0.40035(13) 0.0879(6) Uani 1 1 d .
C2 C 0.5574(2) 0.3450(4) 0.33919(13) 0.0460(4) Uani 1 1 d .
O3 O 0.49400(17) 0.5102(3) 0.36029(10) 0.0552(4) Uani 1 1 d .
C4 C 0.5315(3) 0.2701(4) 0.23314(15) 0.0573(6) Uani 1 1 d .
H4A H 0.6284 0.2420 0.2175 0.069 Uiso 1 1 calc R
H4B H 0.4765 0.1328 0.2266 0.069 Uiso 1 1 calc R
C5 C 0.4468(2) 0.4298(4) 0.16045(12) 0.0472(5) Uani 1 1 d .
C6 C 0.2975(3) 0.3942(5) 0.11600(15) 0.0660(7) Uani 1 1 d .
H6 H 0.2490 0.2691 0.1313 0.079 Uiso 1 1 calc R
C7 C 0.2192(3) 0.5424(7) 0.04907(19) 0.0824(9) Uani 1 1 d .
H7 H 0.1190 0.5158 0.0200 0.099 Uiso 1 1 calc R
C8 C 0.2884(4) 0.7278(6) 0.02553(17) 0.0808(9) Uani 1 1 d .
H8 H 0.2352 0.8267 -0.0193 0.097 Uiso 1 1 calc R
C9 C 0.4352(4) 0.7673(4) 0.06771(15) 0.0680(7) Uani 1 1 d .
H9 H 0.4829 0.8928 0.0520 0.082 Uiso 1 1 calc R
C10 C 0.5124(3) 0.6186(4) 0.13399(13) 0.0516(5) Uani 1 1 d .
Cl11 Cl 0.70072(8) 0.67350(15) 0.18522(5) 0.0843(3) Uani 1 1 d .
C12 C 0.8880(2) 0.7569(4) 0.45151(15) 0.0526(5) Uani 1 1 d .
H12A H 0.8551 0.6132 0.4285 0.079 Uiso 1 1 calc R
H12B H 0.9943 0.7547 0.4780 0.079 Uiso 1 1 calc R
H12C H 0.8661 0.8591 0.3985 0.079 Uiso 1 1 calc R
C13 C 0.8056(2) 0.8266(3) 0.53060(12) 0.0388(4) Uani 1 1 d .
H13 H 0.8392 0.9749 0.5514 0.047 Uiso 1 1 calc R
N14 N 0.64174(16) 0.8377(3) 0.48615(10) 0.0423(4) Uani 1 1 d .
H14A H 0.6124 0.7125 0.4554 0.063 Uiso 1 1 calc R
H14B H 0.6243 0.9481 0.4439 0.063 Uiso 1 1 calc R
H14C H 0.5906 0.8592 0.5326 0.063 Uiso 1 1 calc R
C15 C 0.84113(18) 0.6798(3) 0.61896(11) 0.0366(4) Uani 1 1 d .
C16 C 0.9620(2) 0.7343(4) 0.69311(15) 0.0518(5) Uani 1 1 d .
H16 H 1.0141 0.8641 0.6896 0.062 Uiso 1 1 calc R
C17 C 1.0060(3) 0.5971(5) 0.77254(16) 0.0633(6) Uani 1 1 d .
H17 H 1.0891 0.6331 0.8211 0.076 Uiso 1 1 calc R
C18 C 0.9274(3) 0.4084(4) 0.77988(14) 0.0573(6) Uani 1 1 d .
H18 H 0.9559 0.3182 0.8340 0.069 Uiso 1 1 calc R
C19 C 0.8062(2) 0.3523(4) 0.70719(15) 0.0539(5) Uani 1 1 d .
H19 H 0.7526 0.2246 0.7122 0.065 Uiso 1 1 calc R
C20 C 0.7641(2) 0.4871(3) 0.62631(14) 0.0449(4) Uani 1 1 d .
H20 H 0.6835 0.4474 0.5767 0.054 Uiso 1 1 calc R

loop_
_atom_site_aniso_label
_atom_site_aniso_U_11
_atom_site_aniso_U_22
_atom_site_aniso_U_33
_atom_site_aniso_U_23
_atom_site_aniso_U_13
_atom_site_aniso_U_12
O1 0.1379(17) 0.0521(11) 0.0584(10) 0.0167(8) -0.0127(10) 0.0074(11)
C2 0.0587(11) 0.0400(10) 0.0404(9) 0.0072(8) 0.0133(8) -0.0090(9)
O3 0.0622(9) 0.0634(10) 0.0405(7) -0.0060(6) 0.0125(6) 0.0082(8)
C4 0.0858(16) 0.0423(12) 0.0458(10) -0.0010(8) 0.0187(10) 0.0061(11)
C5 0.0676(13) 0.0470(11) 0.0285(7) -0.0047(7) 0.0138(8) -0.0003(10)
C6 0.0768(16) 0.0753(18) 0.0474(11) -0.0120(11) 0.0166(11) -0.0173(13)
C7 0.0714(16) 0.117(3) 0.0512(13) -0.0148(15) -0.0029(11) 0.0048(17)
C8 0.116(2) 0.080(2) 0.0393(11) 0.0033(12) -0.0008(13) 0.0246(18)
C9 0.113(2) 0.0537(14) 0.0365(10) 0.0020(9) 0.0139(12) -0.0007(13)
C10 0.0718(13) 0.0502(13) 0.0345(9) -0.0041(8) 0.0155(8) -0.0058(10)
Cl11 0.0775(4) 0.0977(6) 0.0762(4) -0.0016(4) 0.0130(3) -0.0275(4)
C12 0.0527(11) 0.0595(13) 0.0514(10) 0.0055(9) 0.0242(9) 0.0076(9)
C13 0.0418(9) 0.0344(9) 0.0424(8) 0.0004(7) 0.0137(7) 0.0002(7)
N14 0.0453(8) 0.0432(9) 0.0402(7) 0.0079(7) 0.0135(6) 0.0096(7)
C15 0.0345(8) 0.0375(9) 0.0388(8) -0.0014(7) 0.0102(6) 0.0026(7)
C16 0.0497(10) 0.0554(13) 0.0479(10) -0.0034(9) 0.0052(8) -0.0134(9)
C17 0.0549(12) 0.0865(19) 0.0429(11) 0.0018(11) -0.0018(9) -0.0080(12)
C18 0.0557(12) 0.0699(16) 0.0448(10) 0.0178(10) 0.0076(8) 0.0113(11)
C19 0.0536(11) 0.0470(12) 0.0621(12) 0.0147(10) 0.0149(9) -0.0011(10)
C20 0.0373(9) 0.0449(11) 0.0490(9) 0.0050(8) 0.0015(7) -0.0020(8)

loop_
_atom_type_symbol
_atom_type_description
_atom_type_scat_dispersion_real
_atom_type_scat_dispersion_imag
_atom_type_scat_source
C C 0.0033 0.0016 'International Tables Vol C Tables 4.2.6.8 and 6.1.1.4'
H H 0.0000 0.0000 'International Tables Vol C Tables 4.2.6.8 and 6.1.1.4'
N N 0.0061 0.0033 'International Tables Vol C Tables 4.2.6.8 and 6.1.1.4'
O O 0.0106 0.0060 'International Tables Vol C Tables 4.2.6.8 and 6.1.1.4'
Cl Cl 0.1484 0.1585 'International Tables Vol C Tables 4.2.6.8 and 6.1.1.4'

loop_
_geom_angle_atom_site_label_1
_geom_angle_atom_site_label_2
_geom_angle_atom_site_label_3
_geom_angle
_geom_angle_site_symmetry_1
O3 C2 O3 0.00(15) 1
O3 C2 O1 123.67(19) 1
O3 C2 O1 123.67(19) .
O3 C2 C4 119.93(18) 1
O3 C2 C4 119.93(18) .
O1 C2 C4 116.3(2) .
O3 O3 C2 0(10) 1
C5 C4 C2 114.84(18) .
C5 C4 H4A 108.6 .
C2 C4 H4A 108.6 .
C5 C4 H4B 108.6 .
C2 C4 H4B 108.6 .
H4A C4 H4B 107.5 .
C10 C5 C6 116.5(2) .
C10 C5 C4 122.4(2) .
C6 C5 C4 121.1(2) .
C7 C6 C5 121.0(3) .
C7 C6 H6 119.5 .
C5 C6 H6 119.5 .
C8 C7 C6 120.4(3) .
C8 C7 H7 119.8 .
C6 C7 H7 119.8 .
C9 C8 C7 120.0(3) .
C9 C8 H8 120.0 .
C7 C8 H8 120.0 .
C8 C9 C10 119.2(3) .
C8 C9 H9 120.4 .
C10 C9 H9 120.4 .
C9 C10 C5 122.8(2) .
C9 C10 Cl11 117.75(19) .
C5 C10 Cl11 119.41(17) .
C13 C12 H12A 109.5 .
C13 C12 H12B 109.5 .
H12A C12 H12B 109.5 .
C13 C12 H12C 109.5 .
H12A C12 H12C 109.5 .
H12B C12 H12C 109.5 .
N14 C13 C15 112.99(14) .
N14 C13 C12 108.09(15) .
C15 C13 C12 112.52(15) .
N14 C13 H13 107.7 .
C15 C13 H13 107.7 .
C12 C13 H13 107.7 .
C13 N14 H14A 109.5 .
C13 N14 H14B 109.5 .
H14A N14 H14B 109.5 .
C13 N14 H14C 109.5 .
H14A N14 H14C 109.5 .
H14B N14 H14C 109.5 .
C20 C15 C16 118.74(17) .
C20 C15 C13 122.90(15) .
C16 C15 C13 118.24(18) .
C17 C16 C15 120.5(2) .
C17 C16 H16 119.7 .
C15 C16 H16 119.7 .
C18 C17 C16 120.3(2) .
C18 C17 H17 119.9 .
C16 C17 H17 119.9 .
C17 C18 C19 120.0(2) .
C17 C18 H18 120.0 .
C19 C18 H18 120.0 .
C18 C19 C20 119.8(2) .
C18 C19 H19 120.1 .
C20 C19 H19 120.1 .
C15 C20 C19 120.62(17) .
C15 C20 H20 119.7 .
C19 C20 H20 119.7 .

loop_
_geom_bond_atom_site_label_1
_geom_bond_atom_site_label_2
_geom_bond_distance
_geom_bond_site_symmetry_2
O1 C2 1.245(3) .
C2 O3 1.229(3) 1
C2 O3 1.229(3) .
C2 C4 1.530(3) .
O3 O3 0.000(5) 1
C4 C5 1.500(3) .
C4 H4A 0.9700 .
C4 H4B 0.9700 .
C5 C10 1.385(3) .
C5 C6 1.386(3) .
C6 C7 1.387(5) .
C6 H6 0.9300 .
C7 C8 1.370(5) .
C7 H7 0.9300 .
C8 C9 1.362(5) .
C8 H8 0.9300 .
C9 C10 1.380(3) .
C9 H9 0.9300 .
C10 Cl11 1.743(2) .
C12 C13 1.531(2) .
C12 H12A 0.9600 .
C12 H12B 0.9600 .
C12 H12C 0.9600 .
C13 N14 1.489(2) .
C13 C15 1.510(2) .
C13 H13 0.9800 .
N14 H14A 0.8900 .
N14 H14B 0.8900 .
N14 H14C 0.8900 .
C15 C20 1.384(3) .
C15 C16 1.384(3) .
C16 C17 1.385(3) .
C16 H16 0.9300 .
C17 C18 1.372(4) .
C17 H17 0.9300 .
C18 C19 1.376(3) .
C18 H18 0.9300 .
C19 C20 1.390(3) .
C19 H19 0.9300 .
C20 H20 0.9300 .

loop_
_geom_hbond_atom_site_label_D
_geom_hbond_atom_site_label_H
_geom_hbond_atom_site_label_A
_geom_hbond_distance_DH
_geom_hbond_distance_HA
_geom_hbond_distance_DA
_geom_hbond_angle_DHA
_geom_hbond_site_symmetry_A
N14 H14C O3 0.89 2.05 2.909(2) 160.7 2_656
N14 H14B O1 0.89 1.82 2.658(3) 156.3 1_565
N14 H14A O3 0.89 1.96 2.813(2) 159.1 1
